data_4071302
loop_
_publ_author_name
'Wu, Ji-Qian'
'Pan, Li'
'Hu, Ning-Hai'
'Li, Yue-Sheng'

_publ_section_title
;
 Synthesis, Structural Characterization, and Ethylene Polymerization
 Behavior of the Vanadium(III) Complexes Bearing Salicylaldiminato Ligands
;
_journal_issue 15
_journal_name_full Organometallics
_journal_page_first 3840
_journal_paper_doi 10.1021/om800097b
_journal_volume 27
_journal_year 2008
_chemical_formula_sum 'C32 H26 Cl F6 N2 O3 V'
_chemical_formula_weight 686.94
_chemical_name_systematic
; 
 ? 
;
_space_group_IT_number 15
_symmetry_cell_setting monoclinic
_symmetry_space_group_name_Hall '-C 2yc'
_symmetry_space_group_name_H-M 'C 1 2/c 1'
_atom_sites_solution_hydrogens geom
_atom_sites_solution_primary direct
_atom_sites_solution_secondary difmap
_audit_creation_method SHELXL-97
_cell_angle_alpha 90.00
_cell_angle_beta 117.5080(10)
_cell_angle_gamma 90.00
_cell_formula_units_Z 12
_cell_length_a 26.2027(16)
_cell_length_b 14.5250(9)
_cell_length_c 27.0211(17)
_cell_measurement_reflns_used 3665
_cell_measurement_temperature 187(2)
_cell_measurement_theta_max 23.67
_cell_measurement_theta_min 2.65
_cell_volume 9121.4(10)
_computing_cell_refinement 'Bruker SMART'
_computing_data_collection 'Bruker SMART'
_computing_data_reduction 'Bruker SAINT'
_computing_molecular_graphics 'Bruker SHELXTL'
_computing_publication_material 'Bruker SHELXTL'
_computing_structure_refinement 'SHELXL-97 (Sheldrick, 1997)'
_computing_structure_solution 'SHELXS-97 (Sheldrick, 1990)'
_diffrn_ambient_temperature 187(2)
_diffrn_measured_fraction_theta_full 0.998
_diffrn_measured_fraction_theta_max 0.998
_diffrn_measurement_device_type 'CCD area detector'
_diffrn_measurement_method 'phi and omega scans'
_diffrn_radiation_monochromator graphite
_diffrn_radiation_source 'fine-focus sealed tube'
_diffrn_radiation_type MoK\a
_diffrn_radiation_wavelength 0.71073
_diffrn_reflns_av_R_equivalents 0.0498
_diffrn_reflns_av_sigmaI/netI 0.0588
_diffrn_reflns_limit_h_max 31
_diffrn_reflns_limit_h_min -30
_diffrn_reflns_limit_k_max 13
_diffrn_reflns_limit_k_min -17
_diffrn_reflns_limit_l_max 32
_diffrn_reflns_limit_l_min -30
_diffrn_reflns_number 24215
_diffrn_reflns_theta_full 25.55
_diffrn_reflns_theta_max 25.55
_diffrn_reflns_theta_min 1.65
_exptl_absorpt_coefficient_mu 0.488
_exptl_absorpt_correction_T_max 0.9760
_exptl_absorpt_correction_T_min 0.8832
_exptl_absorpt_correction_type multi-scan
_exptl_crystal_density_diffrn 1.501
_exptl_crystal_density_method 'not measured'
_exptl_crystal_F_000 4200
_exptl_crystal_size_max 0.26
_exptl_crystal_size_mid 0.19
_exptl_crystal_size_min 0.05
_refine_diff_density_max 0.559
_refine_diff_density_min -0.353
_refine_diff_density_rms 0.066
_refine_ls_extinction_method none
_refine_ls_goodness_of_fit_ref 1.009
_refine_ls_hydrogen_treatment constr
_refine_ls_matrix_type full
_refine_ls_number_parameters 610
_refine_ls_number_reflns 8529
_refine_ls_number_restraints 0
_refine_ls_restrained_S_all 1.009
_refine_ls_R_factor_all 0.0856
_refine_ls_R_factor_gt 0.0556
_refine_ls_shift/su_max 0.001
_refine_ls_shift/su_mean 0.000
_refine_ls_structure_factor_coef Fsqd
_refine_ls_weighting_details 'calc w=1/[\s^2^(Fo^2^)+(0.0698P)^2^+6.4487P] where P=(Fo^2^+2Fc^2^)/3'
_refine_ls_weighting_scheme calc
_refine_ls_wR_factor_gt 0.1274
_refine_ls_wR_factor_ref 0.1434
_reflns_number_gt 5958
_reflns_number_total 8529
_reflns_threshold_expression >2sigma(I)
_cod_data_source_file om800097b-file001.cif
_cod_data_source_block 3b
_cod_depositor_comments
;
The following automatic conversions were performed:

'_symmetry_cell_setting' value 'Monoclinic' changed to 'monoclinic'
according to /home/saulius/struct/CIF-dictionaries/cif_core.dic
dictionary named 'cif_core.dic' version 2.4.1 from 2010-06-29.

Automatic conversion script
Id: cif_fix_values 1715 2011-07-08 13:25:40Z adriana 
;
_cod_original_sg_symbol_H-M C2/c
_cod_database_code 4071302

loop_
_symmetry_equiv_pos_as_xyz
'x, y, z'
'-x, y, -z+1/2'
'x+1/2, y+1/2, z'
'-x+1/2, y+1/2, -z+1/2'
'-x, -y, -z'
'x, -y, z-1/2'
'-x+1/2, -y+1/2, -z'
'x+1/2, -y+1/2, z-1/2'

loop_
_atom_site_label
_atom_site_type_symbol
_atom_site_fract_x
_atom_site_fract_y
_atom_site_fract_z
_atom_site_U_iso_or_equiv
_atom_site_adp_type
_atom_site_occupancy
_atom_site_symmetry_multiplicity
_atom_site_calc_flag
_atom_site_refinement_flags
V1 V 0.69479(2) 0.54663(4) 0.78939(2) 0.02713(16) Uani 1 1 d .
V2 V 1.0000 0.40216(5) 0.2500 0.0275(2) Uani 1 2 d S
Cl1 Cl 0.75570(4) 0.57734(6) 0.74969(4) 0.0388(2) Uani 1 1 d .
Cl2 Cl 1.0000 0.24128(9) 0.2500 0.0454(3) Uani 1 2 d S
F1 F 0.46130(11) 0.44925(19) 0.52577(10) 0.0733(8) Uani 1 1 d .
F2 F 0.50502(12) 0.3537(3) 0.50072(11) 0.1051(12) Uani 1 1 d .
F3 F 0.45226(12) 0.3096(2) 0.53801(11) 0.0937(11) Uani 1 1 d .
F4 F 0.92254(14) 0.6691(3) 1.05956(13) 0.1235(15) Uani 1 1 d .
F5 F 0.86492(13) 0.7210(3) 1.08402(11) 0.1227(15) Uani 1 1 d .
F6 F 0.9104(2) 0.8088(3) 1.05717(15) 0.176(2) Uani 1 1 d .
F7 F 0.67783(13) 0.4606(3) 0.02038(12) 0.1006(11) Uani 1 1 d .
F8 F 0.73534(14) 0.4871(3) -0.01313(11) 0.1112(13) Uani 1 1 d .
F9 F 0.70998(13) 0.3521(2) -0.00806(11) 0.0982(11) Uani 1 1 d .
N1 N 0.68132(11) 0.41116(18) 0.75636(11) 0.0280(6) Uani 1 1 d .
N2 N 0.71083(12) 0.68388(18) 0.82186(11) 0.0305(6) Uani 1 1 d .
N3 N 0.91418(12) 0.40605(18) 0.23758(11) 0.0300(6) Uani 1 1 d .
O1 O 0.75469(10) 0.49973(16) 0.85672(9) 0.0342(6) Uani 1 1 d .
O2 O 0.62795(9) 0.59472(15) 0.72746(9) 0.0310(5) Uani 1 1 d .
O3 O 0.63656(10) 0.51692(16) 0.82287(9) 0.0352(6) Uani 1 1 d .
O4 O 0.97473(9) 0.41520(16) 0.17203(9) 0.0338(6) Uani 1 1 d .
O5 O 1.0000 0.5500(2) 0.2500 0.0377(8) Uani 1 2 d S
C1 C 0.49087(19) 0.3715(3) 0.54050(16) 0.0540(11) Uani 1 1 d .
C2 C 0.54205(15) 0.3778(2) 0.59683(14) 0.0369(9) Uani 1 1 d .
C3 C 0.58734(16) 0.4354(2) 0.60455(14) 0.0388(9) Uani 1 1 d .
H3 H 0.5864 0.4682 0.5737 0.047 Uiso 1 1 calc R
C4 C 0.63355(15) 0.4452(2) 0.65644(13) 0.0341(8) Uani 1 1 d .
H4 H 0.6643 0.4853 0.6616 0.041 Uiso 1 1 calc R
C5 C 0.63532(14) 0.3964(2) 0.70157(13) 0.0281(7) Uani 1 1 d .
C6 C 0.59042(15) 0.3379(2) 0.69374(14) 0.0346(8) Uani 1 1 d .
H6 H 0.5915 0.3043 0.7244 0.042 Uiso 1 1 calc R
C7 C 0.54395(15) 0.3285(2) 0.64134(14) 0.0385(9) Uani 1 1 d .
H7 H 0.5133 0.2880 0.6360 0.046 Uiso 1 1 calc R
C8 C 0.71066(14) 0.3394(2) 0.78394(13) 0.0301(8) Uani 1 1 d .
H8 H 0.7005 0.2821 0.7649 0.036 Uiso 1 1 calc R
C9 C 0.75652(14) 0.3378(2) 0.83988(13) 0.0289(7) Uani 1 1 d .
C10 C 0.78300(15) 0.2524(2) 0.86118(14) 0.0372(8) Uani 1 1 d .
H10 H 0.7702 0.1993 0.8380 0.045 Uiso 1 1 calc R
C11 C 0.82657(16) 0.2439(3) 0.91421(15) 0.0416(9) Uani 1 1 d .
H11 H 0.8440 0.1857 0.9279 0.050 Uiso 1 1 calc R
C12 C 0.84508(16) 0.3214(3) 0.94779(15) 0.0440(9) Uani 1 1 d .
H12 H 0.8750 0.3158 0.9849 0.053 Uiso 1 1 calc R
C13 C 0.82099(15) 0.4064(3) 0.92841(14) 0.0392(9) Uani 1 1 d .
H13 H 0.8347 0.4587 0.9521 0.047 Uiso 1 1 calc R
C14 C 0.77622(14) 0.4166(2) 0.87387(13) 0.0301(8) Uani 1 1 d .
C15 C 0.8828(2) 0.7331(4) 1.04638(19) 0.0707(14) Uani 1 1 d .
C16 C 0.83693(17) 0.7242(3) 0.98768(16) 0.0476(10) Uani 1 1 d .
C17 C 0.78750(17) 0.6741(3) 0.97578(15) 0.0472(10) Uani 1 1 d .
H17 H 0.7822 0.6479 1.0053 0.057 Uiso 1 1 calc R
C18 C 0.74611(16) 0.6620(3) 0.92130(14) 0.0417(9) Uani 1 1 d .
H18 H 0.7123 0.6278 0.9134 0.050 Uiso 1 1 calc R
C19 C 0.75374(14) 0.6997(2) 0.87828(14) 0.0324(8) Uani 1 1 d .
C20 C 0.80317(16) 0.7492(3) 0.88985(16) 0.0440(9) Uani 1 1 d .
H20 H 0.8088 0.7748 0.8604 0.053 Uiso 1 1 calc R
C21 C 0.84413(17) 0.7610(3) 0.94459(17) 0.0526(11) Uani 1 1 d .
H21 H 0.8780 0.7952 0.9526 0.063 Uiso 1 1 calc R
C22 C 0.69261(15) 0.7551(2) 0.78943(14) 0.0356(8) Uani 1 1 d .
H22 H 0.7092 0.8127 0.8053 0.043 Uiso 1 1 calc R
C23 C 0.64986(14) 0.7557(2) 0.73192(13) 0.0325(8) Uani 1 1 d .
C24 C 0.63750(17) 0.8413(2) 0.70328(15) 0.0419(9) Uani 1 1 d .
H24 H 0.6589 0.8945 0.7218 0.050 Uiso 1 1 calc R
C25 C 0.59516(18) 0.8481(3) 0.64933(16) 0.0479(10) Uani 1 1 d .
H25 H 0.5876 0.9055 0.6304 0.057 Uiso 1 1 calc R
C26 C 0.56338(16) 0.7709(3) 0.62254(15) 0.0434(9) Uani 1 1 d .
H26 H 0.5336 0.7761 0.5853 0.052 Uiso 1 1 calc R
C27 C 0.57406(15) 0.6872(3) 0.64886(14) 0.0387(9) Uani 1 1 d .
H27 H 0.5514 0.6354 0.6297 0.046 Uiso 1 1 calc R
C28 C 0.61794(14) 0.6772(2) 0.70361(13) 0.0306(8) Uani 1 1 d .
C29 C 0.58538(18) 0.5690(3) 0.81135(19) 0.0568(12) Uani 1 1 d .
H29A H 0.5628 0.5806 0.7708 0.068 Uiso 1 1 calc R
H29B H 0.5957 0.6289 0.8310 0.068 Uiso 1 1 calc R
C30 C 0.5513(2) 0.5119(4) 0.8318(2) 0.0784(16) Uani 1 1 d .
H30A H 0.5338 0.5511 0.8499 0.094 Uiso 1 1 calc R
H30B H 0.5203 0.4780 0.8006 0.094 Uiso 1 1 calc R
C31 C 0.59304(19) 0.4477(4) 0.87228(19) 0.0645(13) Uani 1 1 d .
H31A H 0.5743 0.3890 0.8732 0.077 Uiso 1 1 calc R
H31B H 0.6113 0.4747 0.9102 0.077 Uiso 1 1 calc R
C32 C 0.63648(18) 0.4329(3) 0.85149(17) 0.0490(10) Uani 1 1 d .
H32A H 0.6750 0.4211 0.8830 0.059 Uiso 1 1 calc R
H32B H 0.6255 0.3798 0.8256 0.059 Uiso 1 1 calc R
C33 C 0.7251(2) 0.4310(4) 0.01952(18) 0.0640(13) Uani 1 1 d .
C34 C 0.77495(17) 0.4231(3) 0.07632(15) 0.0462(10) Uani 1 1 d .
C35 C 0.78408(18) 0.4916(3) 0.11441(16) 0.0564(12) Uani 1 1 d .
H35 H 0.7588 0.5429 0.1044 0.068 Uiso 1 1 calc R
C36 C 0.83002(17) 0.4863(3) 0.16736(15) 0.0520(11) Uani 1 1 d .
H36 H 0.8362 0.5340 0.1935 0.062 Uiso 1 1 calc R
C37 C 0.86698(14) 0.4119(2) 0.18244(13) 0.0310(8) Uani 1 1 d .
C38 C 0.85814(16) 0.3431(3) 0.14351(16) 0.0443(9) Uani 1 1 d .
H38 H 0.8838 0.2923 0.1530 0.053 Uiso 1 1 calc R
C39 C 0.81192(18) 0.3493(3) 0.09104(16) 0.0531(11) Uani 1 1 d .
H39 H 0.8055 0.3018 0.0646 0.064 Uiso 1 1 calc R
C40 C 0.90025(15) 0.4081(2) 0.27786(14) 0.0317(8) Uani 1 1 d .
H40 H 0.8603 0.4096 0.2672 0.038 Uiso 1 1 calc R
C41 C 0.93829(14) 0.4085(2) 0.33654(13) 0.0309(8) Uani 1 1 d .
C42 C 0.91295(16) 0.4053(2) 0.37266(14) 0.0385(9) Uani 1 1 d .
H42 H 0.8723 0.4011 0.3574 0.046 Uiso 1 1 calc R
C43 C 0.94624(18) 0.4082(3) 0.42937(16) 0.0461(10) Uani 1 1 d .
H43 H 0.9289 0.4054 0.4534 0.055 Uiso 1 1 calc R
C44 C 1.00573(18) 0.4155(3) 0.45154(15) 0.0473(10) Uani 1 1 d .
H44 H 1.0289 0.4177 0.4909 0.057 Uiso 1 1 calc R
C45 C 1.00100(14) 0.4143(2) 0.14053(13) 0.0303(8) Uani 1 1 d .
C46 C 0.96868(16) 0.4193(2) 0.08257(14) 0.0395(9) Uani 1 1 d .
H46 H 0.9281 0.4256 0.0665 0.047 Uiso 1 1 calc R
C47 C 0.9814(2) 0.6069(3) 0.20126(18) 0.0686(14) Uani 1 1 d .
H47A H 0.9427 0.5880 0.1724 0.082 Uiso 1 1 calc R
H47B H 1.0087 0.6025 0.1854 0.082 Uiso 1 1 calc R
C48 C 0.9800(3) 0.7025(3) 0.2207(2) 0.0832(17) Uani 1 1 d .
H48A H 0.9918 0.7474 0.2004 0.100 Uiso 1 1 calc R
H48B H 0.9408 0.7184 0.2148 0.100 Uiso 1 1 calc R

loop_
_atom_site_aniso_label
_atom_site_aniso_U_11
_atom_site_aniso_U_22
_atom_site_aniso_U_33
_atom_site_aniso_U_23
_atom_site_aniso_U_13
_atom_site_aniso_U_12
V1 0.0252(3) 0.0261(3) 0.0250(3) 0.0000(2) 0.0073(2) 0.0003(2)
V2 0.0265(4) 0.0302(5) 0.0270(4) 0.000 0.0132(4) 0.000
Cl1 0.0301(5) 0.0443(5) 0.0426(5) 0.0008(4) 0.0173(4) -0.0040(4)
Cl2 0.0448(8) 0.0309(7) 0.0690(9) 0.000 0.0336(7) 0.000
F1 0.0558(16) 0.0760(19) 0.0534(15) 0.0143(13) -0.0043(13) 0.0118(14)
F2 0.072(2) 0.178(4) 0.0358(14) -0.0424(18) -0.0002(14) 0.014(2)
F3 0.079(2) 0.080(2) 0.0614(17) 0.0078(14) -0.0197(15) -0.0408(17)
F4 0.071(2) 0.195(4) 0.0609(19) -0.017(2) -0.0070(17) 0.040(3)
F5 0.066(2) 0.238(5) 0.0407(16) -0.032(2) 0.0045(15) 0.001(2)
F6 0.202(5) 0.131(3) 0.074(2) -0.017(2) -0.039(3) -0.091(3)
F7 0.0534(19) 0.147(3) 0.0664(19) 0.0174(19) -0.0022(16) 0.0144(19)
F8 0.104(2) 0.141(3) 0.0480(16) 0.0385(18) 0.0000(16) -0.056(2)
F9 0.095(2) 0.100(2) 0.0459(15) -0.0039(16) -0.0126(16) -0.0282(19)
N1 0.0283(15) 0.0267(15) 0.0270(14) -0.0023(12) 0.0111(13) 0.0000(12)
N2 0.0299(16) 0.0258(15) 0.0315(15) -0.0006(12) 0.0105(13) 0.0006(13)
N3 0.0299(16) 0.0306(16) 0.0300(14) -0.0017(12) 0.0144(13) 0.0001(13)
O1 0.0314(13) 0.0311(13) 0.0271(12) -0.0008(10) 0.0026(10) 0.0032(11)
O2 0.0275(13) 0.0287(13) 0.0301(12) 0.0039(10) 0.0076(10) -0.0005(10)
O3 0.0335(14) 0.0358(14) 0.0388(13) 0.0064(11) 0.0188(11) 0.0038(11)
O4 0.0265(13) 0.0452(15) 0.0277(12) -0.0036(11) 0.0109(11) -0.0032(11)
O5 0.044(2) 0.0300(18) 0.0338(18) 0.000 0.0129(17) 0.000
C1 0.054(3) 0.048(3) 0.039(2) -0.0004(19) 0.003(2) -0.004(2)
C2 0.036(2) 0.034(2) 0.0281(18) -0.0047(15) 0.0035(16) 0.0020(17)
C3 0.046(2) 0.036(2) 0.0287(18) 0.0019(15) 0.0122(18) 0.0003(18)
C4 0.037(2) 0.034(2) 0.0294(18) -0.0036(15) 0.0133(16) -0.0062(16)
C5 0.0299(19) 0.0244(17) 0.0271(17) -0.0027(13) 0.0109(15) 0.0011(15)
C6 0.039(2) 0.0268(19) 0.0332(18) 0.0012(14) 0.0129(17) 0.0000(16)
C7 0.034(2) 0.032(2) 0.039(2) -0.0041(16) 0.0077(17) -0.0066(16)
C8 0.0319(19) 0.0257(18) 0.0338(18) -0.0055(14) 0.0160(16) -0.0020(15)
C9 0.0285(19) 0.0303(19) 0.0266(16) 0.0004(14) 0.0116(15) 0.0030(15)
C10 0.039(2) 0.032(2) 0.038(2) 0.0012(16) 0.0160(18) 0.0001(17)
C11 0.038(2) 0.036(2) 0.045(2) 0.0112(17) 0.0139(19) 0.0097(17)
C12 0.037(2) 0.047(2) 0.0346(19) 0.0085(17) 0.0057(18) 0.0066(19)
C13 0.036(2) 0.041(2) 0.0301(18) -0.0030(16) 0.0062(17) 0.0001(17)
C14 0.0243(18) 0.0336(19) 0.0276(17) 0.0004(14) 0.0078(15) 0.0026(15)
C15 0.052(3) 0.092(4) 0.048(3) -0.025(3) 0.006(2) 0.000(3)
C16 0.037(2) 0.054(3) 0.038(2) -0.0134(19) 0.0065(19) 0.003(2)
C17 0.051(3) 0.054(3) 0.034(2) -0.0040(18) 0.0181(19) 0.001(2)
C18 0.040(2) 0.047(2) 0.034(2) -0.0072(17) 0.0141(18) -0.0080(18)
C19 0.0291(19) 0.0270(18) 0.0347(18) -0.0042(15) 0.0093(16) 0.0014(15)
C20 0.038(2) 0.045(2) 0.042(2) -0.0040(18) 0.0132(19) -0.0054(19)
C21 0.039(2) 0.056(3) 0.054(3) -0.013(2) 0.014(2) -0.015(2)
C22 0.040(2) 0.0263(18) 0.044(2) -0.0062(16) 0.0215(18) 0.0002(16)
C23 0.033(2) 0.0322(19) 0.0303(17) -0.0023(14) 0.0128(16) 0.0063(16)
C24 0.056(3) 0.029(2) 0.043(2) 0.0002(16) 0.025(2) 0.0079(18)
C25 0.066(3) 0.034(2) 0.042(2) 0.0092(18) 0.024(2) 0.015(2)
C26 0.040(2) 0.051(2) 0.0318(19) 0.0098(18) 0.0103(18) 0.0154(19)
C27 0.032(2) 0.045(2) 0.0326(19) -0.0005(16) 0.0096(17) 0.0039(17)
C28 0.0245(18) 0.036(2) 0.0319(18) 0.0013(15) 0.0133(15) 0.0072(15)
C29 0.050(3) 0.061(3) 0.068(3) 0.014(2) 0.035(2) 0.012(2)
C30 0.065(3) 0.100(4) 0.092(4) 0.033(3) 0.055(3) 0.020(3)
C31 0.052(3) 0.086(4) 0.068(3) 0.024(3) 0.039(3) 0.010(3)
C32 0.058(3) 0.049(2) 0.048(2) 0.0140(19) 0.031(2) 0.007(2)
C33 0.053(3) 0.082(4) 0.038(2) 0.013(2) 0.006(2) -0.015(3)
C34 0.038(2) 0.061(3) 0.033(2) 0.0035(19) 0.0110(18) -0.009(2)
C35 0.055(3) 0.069(3) 0.039(2) 0.009(2) 0.016(2) 0.024(2)
C36 0.051(3) 0.062(3) 0.033(2) -0.0046(19) 0.0110(19) 0.018(2)
C37 0.0247(18) 0.040(2) 0.0303(17) 0.0017(15) 0.0141(15) -0.0018(16)
C38 0.035(2) 0.042(2) 0.047(2) -0.0045(18) 0.0119(19) -0.0063(18)
C39 0.054(3) 0.054(3) 0.041(2) -0.009(2) 0.014(2) -0.017(2)
C40 0.0281(19) 0.0314(19) 0.0376(19) 0.0020(15) 0.0170(16) 0.0027(15)
C41 0.032(2) 0.0289(19) 0.0331(18) 0.0014(14) 0.0164(16) 0.0003(15)
C42 0.039(2) 0.042(2) 0.039(2) 0.0005(17) 0.0221(18) 0.0034(18)
C43 0.055(3) 0.053(3) 0.043(2) 0.0028(19) 0.034(2) 0.000(2)
C44 0.057(3) 0.056(3) 0.0270(18) 0.0006(17) 0.0183(19) 0.004(2)
C45 0.035(2) 0.0287(18) 0.0293(17) -0.0041(14) 0.0165(16) -0.0050(15)
C46 0.039(2) 0.041(2) 0.0325(19) -0.0063(16) 0.0115(17) -0.0050(18)
C47 0.104(4) 0.040(2) 0.057(3) 0.013(2) 0.033(3) 0.009(3)
C48 0.124(5) 0.040(3) 0.090(4) 0.010(2) 0.054(4) 0.015(3)

loop_
_atom_type_symbol
_atom_type_description
_atom_type_scat_dispersion_real
_atom_type_scat_dispersion_imag
_atom_type_scat_source
C C 0.0033 0.0016 'International Tables Vol C Tables 4.2.6.8 and 6.1.1.4'
H H 0.0000 0.0000 'International Tables Vol C Tables 4.2.6.8 and 6.1.1.4'
N N 0.0061 0.0033 'International Tables Vol C Tables 4.2.6.8 and 6.1.1.4'
O O 0.0106 0.0060 'International Tables Vol C Tables 4.2.6.8 and 6.1.1.4'
F F 0.0171 0.0103 'International Tables Vol C Tables 4.2.6.8 and 6.1.1.4'
Cl Cl 0.1484 0.1585 'International Tables Vol C Tables 4.2.6.8 and 6.1.1.4'
V V 0.3005 0.5294 'International Tables Vol C Tables 4.2.6.8 and 6.1.1.4'

loop_
_geom_angle_atom_site_label_1
_geom_angle_atom_site_label_2
_geom_angle_atom_site_label_3
_geom_angle
_geom_angle_site_symmetry_1
_geom_angle_site_symmetry_3
O1 V1 O2 171.53(10) . .
O1 V1 N1 88.49(10) . .
O2 V1 N1 93.64(10) . .
O1 V1 N2 91.29(10) . .
O2 V1 N2 86.88(10) . .
N1 V1 N2 177.91(11) . .
O1 V1 O3 87.59(10) . .
O2 V1 O3 84.27(9) . .
N1 V1 O3 88.76(10) . .
N2 V1 O3 93.30(10) . .
O1 V1 Cl1 94.06(8) . .
O2 V1 Cl1 94.14(7) . .
N1 V1 Cl1 90.01(8) . .
N2 V1 Cl1 87.94(8) . .
O3 V1 Cl1 177.92(7) . .
O4 V2 O4 168.58(15) 2_755 .
O4 V2 N3 88.50(10) 2_755 .
O4 V2 N3 91.20(10) . .
O4 V2 N3 91.20(10) 2_755 2_755
O4 V2 N3 88.50(10) . 2_755
N3 V2 N3 176.94(15) . 2_755
O4 V2 O5 84.29(7) 2_755 .
O4 V2 O5 84.29(7) . .
N3 V2 O5 88.47(7) . .
N3 V2 O5 88.47(7) 2_755 .
O4 V2 Cl2 95.71(7) 2_755 .
O4 V2 Cl2 95.71(7) . .
N3 V2 Cl2 91.53(7) . .
N3 V2 Cl2 91.53(7) 2_755 .
O5 V2 Cl2 180.000(1) . .
C8 N1 C5 117.7(3) . .
C8 N1 V1 124.1(2) . .
C5 N1 V1 118.2(2) . .
C22 N2 C19 117.0(3) . .
C22 N2 V1 121.7(2) . .
C19 N2 V1 119.6(2) . .
C40 N3 C37 115.4(3) . .
C40 N3 V2 123.9(2) . .
C37 N3 V2 120.7(2) . .
C14 O1 V1 133.9(2) . .
C28 O2 V1 130.6(2) . .
C29 O3 C32 109.1(3) . .
C29 O3 V1 125.1(2) . .
C32 O3 V1 124.9(2) . .
C45 O4 V2 134.0(2) . .
C47 O5 C47 109.7(4) 2_755 .
C47 O5 V2 125.1(2) 2_755 .
C47 O5 V2 125.1(2) . .
F2 C1 F1 105.6(4) . .
F2 C1 F3 108.7(4) . .
F1 C1 F3 103.6(4) . .
F2 C1 C2 112.7(4) . .
F1 C1 C2 112.3(3) . .
F3 C1 C2 113.3(3) . .
C7 C2 C3 119.9(3) . .
C7 C2 C1 120.6(4) . .
C3 C2 C1 119.5(3) . .
C4 C3 C2 120.4(3) . .
C4 C3 H3 119.8 . .
C2 C3 H3 119.8 . .
C3 C4 C5 119.9(3) . .
C3 C4 H4 120.1 . .
C5 C4 H4 120.1 . .
C6 C5 C4 119.7(3) . .
C6 C5 N1 120.0(3) . .
C4 C5 N1 120.1(3) . .
C7 C6 C5 120.1(3) . .
C7 C6 H6 120.0 . .
C5 C6 H6 120.0 . .
C2 C7 C6 120.0(3) . .
C2 C7 H7 120.0 . .
C6 C7 H7 120.0 . .
N1 C8 C9 127.0(3) . .
N1 C8 H8 116.5 . .
C9 C8 H8 116.5 . .
C14 C9 C10 119.1(3) . .
C14 C9 C8 123.5(3) . .
C10 C9 C8 117.4(3) . .
C11 C10 C9 121.6(3) . .
C11 C10 H10 119.2 . .
C9 C10 H10 119.2 . .
C10 C11 C12 119.0(3) . .
C10 C11 H11 120.5 . .
C12 C11 H11 120.5 . .
C13 C12 C11 121.3(3) . .
C13 C12 H12 119.3 . .
C11 C12 H12 119.3 . .
C12 C13 C14 120.5(3) . .
C12 C13 H13 119.7 . .
C14 C13 H13 119.7 . .
O1 C14 C13 118.5(3) . .
O1 C14 C9 123.0(3) . .
C13 C14 C9 118.4(3) . .
F6 C15 F5 107.9(5) . .
F6 C15 F4 104.6(5) . .
F5 C15 F4 102.5(5) . .
F6 C15 C16 114.4(5) . .
F5 C15 C16 114.4(4) . .
F4 C15 C16 112.0(4) . .
C21 C16 C17 119.2(4) . .
C21 C16 C15 120.7(4) . .
C17 C16 C15 120.0(4) . .
C18 C17 C16 120.2(4) . .
C18 C17 H17 119.9 . .
C16 C17 H17 119.9 . .
C17 C18 C19 120.1(4) . .
C17 C18 H18 120.0 . .
C19 C18 H18 120.0 . .
C18 C19 C20 120.0(3) . .
C18 C19 N2 119.0(3) . .
C20 C19 N2 121.0(3) . .
C21 C20 C19 119.3(4) . .
C21 C20 H20 120.3 . .
C19 C20 H20 120.3 . .
C16 C21 C20 121.2(4) . .
C16 C21 H21 119.4 . .
C20 C21 H21 119.4 . .
N2 C22 C23 126.6(3) . .
N2 C22 H22 116.7 . .
C23 C22 H22 116.7 . .
C28 C23 C24 118.9(3) . .
C28 C23 C22 123.5(3) . .
C24 C23 C22 117.6(3) . .
C25 C24 C23 120.8(4) . .
C25 C24 H24 119.6 . .
C23 C24 H24 119.6 . .
C24 C25 C26 119.6(4) . .
C24 C25 H25 120.2 . .
C26 C25 H25 120.2 . .
C27 C26 C25 121.2(3) . .
C27 C26 H26 119.4 . .
C25 C26 H26 119.4 . .
C26 C27 C28 120.8(4) . .
C26 C27 H27 119.6 . .
C28 C27 H27 119.6 . .
O2 C28 C27 119.2(3) . .
O2 C28 C23 122.1(3) . .
C27 C28 C23 118.7(3) . .
O3 C29 C30 106.4(3) . .
O3 C29 H29A 110.4 . .
C30 C29 H29A 110.4 . .
O3 C29 H29B 110.4 . .
C30 C29 H29B 110.4 . .
H29A C29 H29B 108.6 . .
C31 C30 C29 105.1(4) . .
C31 C30 H30A 110.7 . .
C29 C30 H30A 110.7 . .
C31 C30 H30B 110.7 . .
C29 C30 H30B 110.7 . .
H30A C30 H30B 108.8 . .
C30 C31 C32 104.2(3) . .
C30 C31 H31A 110.9 . .
C32 C31 H31A 110.9 . .
C30 C31 H31B 110.9 . .
C32 C31 H31B 110.9 . .
H31A C31 H31B 108.9 . .
O3 C32 C31 105.5(3) . .
O3 C32 H32A 110.6 . .
C31 C32 H32A 110.6 . .
O3 C32 H32B 110.6 . .
C31 C32 H32B 110.6 . .
H32A C32 H32B 108.8 . .
F8 C33 F7 107.0(4) . .
F8 C33 F9 105.0(4) . .
F7 C33 F9 104.6(4) . .
F8 C33 C34 112.7(4) . .
F7 C33 C34 112.9(4) . .
F9 C33 C34 113.9(4) . .
C39 C34 C35 119.6(4) . .
C39 C34 C33 121.5(4) . .
C35 C34 C33 118.9(4) . .
C34 C35 C36 120.2(4) . .
C34 C35 H35 119.9 . .
C36 C35 H35 119.9 . .
C35 C36 C37 120.4(4) . .
C35 C36 H36 119.8 . .
C37 C36 H36 119.8 . .
C36 C37 C38 119.3(3) . .
C36 C37 N3 120.2(3) . .
C38 C37 N3 120.4(3) . .
C39 C38 C37 119.5(4) . .
C39 C38 H38 120.3 . .
C37 C38 H38 120.3 . .
C34 C39 C38 121.0(4) . .
C34 C39 H39 119.5 . .
C38 C39 H39 119.5 . .
N3 C40 C41 127.4(3) . .
N3 C40 H40 116.3 . .
C41 C40 H40 116.3 . .
C42 C41 C45 119.4(3) . 2_755
C42 C41 C40 117.2(3) . .
C45 C41 C40 123.4(3) 2_755 .
C43 C42 C41 120.8(4) . .
C43 C42 H42 119.6 . .
C41 C42 H42 119.6 . .
C42 C43 C44 119.5(3) . .
C42 C43 H43 120.3 . .
C44 C43 H43 120.3 . .
C46 C44 C43 120.9(3) 2_755 .
C46 C44 H44 119.6 2_755 .
C43 C44 H44 119.6 . .
O4 C45 C46 119.8(3) . .
O4 C45 C41 122.2(3) . 2_755
C46 C45 C41 118.0(3) . 2_755
C44 C46 C45 121.4(4) 2_755 .
C44 C46 H46 119.3 2_755 .
C45 C46 H46 119.3 . .
O5 C47 C48 105.4(4) . .
O5 C47 H47A 110.7 . .
C48 C47 H47A 110.7 . .
O5 C47 H47B 110.7 . .
C48 C47 H47B 110.7 . .
H47A C47 H47B 108.8 . .
C48 C48 C47 105.3(3) 2_755 .
C48 C48 H48A 110.7 2_755 .
C47 C48 H48A 110.7 . .
C48 C48 H48B 110.7 2_755 .
C47 C48 H48B 110.7 . .
H48A C48 H48B 108.8 . .

loop_
_geom_bond_atom_site_label_1
_geom_bond_atom_site_label_2
_geom_bond_distance
_geom_bond_site_symmetry_2
V1 O1 1.897(2) .
V1 O2 1.910(2) .
V1 N1 2.122(3) .
V1 N2 2.140(3) .
V1 O3 2.146(2) .
V1 Cl1 2.3405(10) .
V2 O4 1.904(2) 2_755
V2 O4 1.904(2) .
V2 N3 2.115(3) .
V2 N3 2.116(3) 2_755
V2 O5 2.147(3) .
V2 Cl2 2.3368(15) .
F1 C1 1.322(5) .
F2 C1 1.314(5) .
F3 C1 1.332(5) .
F4 C15 1.317(6) .
F5 C15 1.313(6) .
F6 C15 1.273(6) .
F7 C33 1.322(6) .
F8 C33 1.316(5) .
F9 C33 1.324(6) .
N1 C8 1.305(4) .
N1 C5 1.429(4) .
N2 C22 1.296(4) .
N2 C19 1.434(4) .
N3 C40 1.298(4) .
N3 C37 1.433(4) .
O1 C14 1.323(4) .
O2 C28 1.328(4) .
O3 C29 1.443(4) .
O3 C32 1.446(4) .
O4 C45 1.319(4) .
O5 C47 1.436(4) 2_755
O5 C47 1.436(4) .
C1 C2 1.496(5) .
C2 C7 1.381(5) .
C2 C3 1.386(5) .
C3 C4 1.373(5) .
C3 H3 0.9500 .
C4 C5 1.393(4) .
C4 H4 0.9500 .
C5 C6 1.385(5) .
C6 C7 1.383(5) .
C6 H6 0.9500 .
C7 H7 0.9500 .
C8 C9 1.432(4) .
C8 H8 0.9500 .
C9 C14 1.407(5) .
C9 C10 1.409(5) .
C10 C11 1.364(5) .
C10 H10 0.9500 .
C11 C12 1.386(5) .
C11 H11 0.9500 .
C12 C13 1.375(5) .
C12 H12 0.9500 .
C13 C14 1.405(4) .
C13 H13 0.9500 .
C15 C16 1.488(6) .
C16 C21 1.371(6) .
C16 C17 1.388(5) .
C17 C18 1.378(5) .
C17 H17 0.9500 .
C18 C19 1.380(5) .
C18 H18 0.9500 .
C19 C20 1.385(5) .
C20 C21 1.379(5) .
C20 H20 0.9500 .
C21 H21 0.9500 .
C22 C23 1.436(5) .
C22 H22 0.9500 .
C23 C28 1.412(5) .
C23 C24 1.421(5) .
C24 C25 1.368(5) .
C24 H24 0.9500 .
C25 C26 1.385(5) .
C25 H25 0.9500 .
C26 C27 1.371(5) .
C26 H26 0.9500 .
C27 C28 1.400(5) .
C27 H27 0.9500 .
C29 C30 1.500(6) .
C29 H29A 0.9900 .
C29 H29B 0.9900 .
C30 C31 1.468(6) .
C30 H30A 0.9900 .
C30 H30B 0.9900 .
C31 C32 1.499(5) .
C31 H31A 0.9900 .
C31 H31B 0.9900 .
C32 H32A 0.9900 .
C32 H32B 0.9900 .
C33 C34 1.491(6) .
C34 C39 1.375(6) .
C34 C35 1.371(6) .
C35 C36 1.382(5) .
C35 H35 0.9500 .
C36 C37 1.381(5) .
C36 H36 0.9500 .
C37 C38 1.390(5) .
C38 C39 1.378(5) .
C38 H38 0.9500 .
C39 H39 0.9500 .
C40 C41 1.431(5) .
C40 H40 0.9500 .
C41 C42 1.412(5) .
C41 C45 1.418(5) 2_755
C42 C43 1.370(5) .
C42 H42 0.9500 .
C43 C44 1.392(6) .
C43 H43 0.9500 .
C44 C46 1.369(5) 2_755
C44 H44 0.9500 .
C45 C46 1.396(5) .
C45 C41 1.418(5) 2_755
C46 C44 1.369(5) 2_755
C46 H46 0.9500 .
C47 C48 1.492(6) .
C47 H47A 0.9900 .
C47 H47B 0.9900 .
C48 C48 1.438(10) 2_755
C48 H48A 0.9900 .
C48 H48B 0.9900 .
